data_1564915
loop_
_publ_author_name
'Hajjar, Christelle'
'Ovens, Jeffrey S.'
'Bryce, David L.'

_publ_section_title
;
 1,3,5-Trifluoro-2,4,6-triiodobenzene--piperazine (2/1)
;
_journal_coeditor_code BV4042
_journal_issue 10
_journal_name_full IUCrData
_journal_page_first x211044
_journal_paper_doi 10.1107/S2414314621010440
_journal_volume 6
_journal_year 2021
_chemical_formula_iupac 'C4 H10 N2, 2C6 F3 I3'
_chemical_formula_moiety 'C4 H10 N2, 2(C6 F3 I3)'
_chemical_formula_sum 'C16 H10 F6 I6 N2'
_chemical_formula_weight 1105.66
_chemical_name_systematic
;
1,3,5-Trifluoro-2,4,6-triiodobenzene--piperazine (2/1)
;
_space_group_crystal_system triclinic
_space_group_IT_number 2
_space_group_name_Hall '-P 1'
_space_group_name_H-M_alt 'P -1'
_atom_sites_solution_hydrogens mixed
_atom_sites_solution_primary direct
_cell_angle_alpha 67.4330(10)
_cell_angle_beta 72.8870(10)
_cell_angle_gamma 63.0620(10)
_cell_formula_units_Z 1
_cell_length_a 8.6450(5)
_cell_length_b 9.1660(5)
_cell_length_c 9.3403(5)
_cell_measurement_reflns_used 6804
_cell_measurement_temperature 203(2)
_cell_measurement_theta_max 30.67
_cell_measurement_theta_min 2.39
_cell_volume 602.75(6)
_computing_cell_refinement
;
SAINT (Bruker, 2010)
;
_computing_data_collection
;
APEX3 (Bruker, 2010)
;
_computing_data_reduction
;
SAINT (Bruker, 2010)
;
_computing_molecular_graphics
;
Mercury (Macrae et al., 2020)
;
_computing_structure_refinement
;
SHELXL2018/3 (Sheldrick, 2015b) and
<i>ShelXle</i> (H\"ubschle <i>et al.</i>,  2011)
;
_computing_structure_solution
;
<i>SHELXT2014/5</i> (Sheldrick, 2015a)
;
_diffrn_ambient_temperature 203(2)
_diffrn_measured_fraction_theta_full 1.000
_diffrn_measured_fraction_theta_max 0.994
_diffrn_measurement_device_type 'Bruker APEXII CCD'
_diffrn_measurement_method '\w and \phi scans'
_diffrn_radiation_monochromator graphite
_diffrn_radiation_type MoK\a
_diffrn_radiation_wavelength 0.71073
_diffrn_reflns_av_R_equivalents 0.0314
_diffrn_reflns_av_unetI/netI 0.0305
_diffrn_reflns_limit_h_max 12
_diffrn_reflns_limit_h_min -12
_diffrn_reflns_limit_k_max 13
_diffrn_reflns_limit_k_min -13
_diffrn_reflns_limit_l_max 13
_diffrn_reflns_limit_l_min -13
_diffrn_reflns_number 13748
_diffrn_reflns_theta_full 25.242
_diffrn_reflns_theta_max 30.821
_diffrn_reflns_theta_min 2.387
_exptl_absorpt_coefficient_mu 7.784
_exptl_absorpt_correction_T_max 0.7461
_exptl_absorpt_correction_T_min 0.5366
_exptl_absorpt_correction_type multi-scan
_exptl_absorpt_process_details '(SADABS; Krause et al., 2015\\bbr00)'
_exptl_crystal_colour colourless
_exptl_crystal_density_diffrn 3.046
_exptl_crystal_description block
_exptl_crystal_F_000 492
_exptl_crystal_size_max 0.236
_exptl_crystal_size_mid 0.131
_exptl_crystal_size_min 0.08
_refine_diff_density_max 0.560
_refine_diff_density_min -0.644
_refine_ls_abs_structure_details none
_refine_ls_extinction_method none
_refine_ls_goodness_of_fit_ref 1.023
_refine_ls_hydrogen_treatment mixed
_refine_ls_matrix_type full
_refine_ls_number_parameters 139
_refine_ls_number_reflns 3761
_refine_ls_number_restraints 1
_refine_ls_restrained_S_all 1.023
_refine_ls_R_factor_all 0.0324
_refine_ls_R_factor_gt 0.0250
_refine_ls_shift/su_max 0.001
_refine_ls_shift/su_mean 0.000
_refine_ls_structure_factor_coef Fsqd
_refine_ls_weighting_details 'w=1/[\s^2^(Fo^2^)+(0.0176P)^2^+0.1043P] where P=(Fo^2^+2Fc^2^)/3'
_refine_ls_weighting_scheme calc
_refine_ls_wR_factor_gt 0.0456
_refine_ls_wR_factor_ref 0.0475
_reflns_number_gt 3193
_reflns_number_total 3761
_reflns_threshold_expression 'I > 2\s(I)'
_cod_data_source_file bv4042sup1.cif
_cod_data_source_block I
_cod_database_code 1564915
_shelx_space_group_comment
;
The symmetry employed for this shelxl refinement is uniquely defined
by the following loop, which should always be used as a source of
symmetry information in preference to the above space-group names.
They are only intended as comments.
;

loop_
_space_group_symop_operation_xyz
'x, y, z'
'-x, -y, -z'

loop_
_atom_site_type_symbol
_atom_site_label
_atom_site_fract_x
_atom_site_fract_y
_atom_site_fract_z
_atom_site_U_iso_or_equiv
_atom_site_adp_type
_atom_site_calc_flag
_atom_site_occupancy
_atom_site_disorder_assembly
_atom_site_disorder_group
I I1 0.82683(3) 0.38276(3) 0.69997(2) 0.02587(5) Uani d 1 . .
N N1 1.0231(4) 0.1572(3) 0.9473(3) 0.0297(6) Uani d 1 . .
H H1 1.079(4) 0.212(4) 0.952(4) 0.036 Uiso d 1 . .
C C1 0.6818(4) 0.5589(4) 0.5141(3) 0.0236(6) Uani d 1 . .
F F1 0.8619(2) 0.3929(2) 0.3438(2) 0.0350(5) Uani d 1 . .
I I2 0.70010(3) 0.60960(3) 0.02390(2) 0.03224(6) Uani d 1 . .
C C2 0.7265(4) 0.5356(4) 0.3663(4) 0.0246(6) Uani d 1 . .
F F2 0.4127(2) 0.9155(2) 0.1493(2) 0.0305(4) Uani d 1 . .
I I3 0.22867(3) 1.04531(3) 0.44595(3) 0.03033(6) Uani d 1 . .
C C3 0.6376(4) 0.6522(4) 0.2419(3) 0.0226(6) Uani d 1 . .
F F3 0.4867(2) 0.7292(2) 0.6764(2) 0.0334(4) Uani d 1 . .
C C7 1.1580(4) 0.0068(4) 0.8988(4) 0.0316(7) Uani d 1 . .
H H7A 1.243223 -0.060464 0.972668 0.038 Uiso calc 1 . .
H H7AB 1.220520 0.044203 0.794519 0.038 Uiso calc 1 . .
C C6 0.5381(4) 0.7041(4) 0.5336(3) 0.0235(6) Uani d 1 . .
C C5 0.4444(4) 0.8275(4) 0.4131(3) 0.0218(6) Uani d 1 . .
C C4 0.4991(4) 0.7972(4) 0.2689(3) 0.0225(6) Uani d 1 . .
C C8 0.9301(4) 0.1016(4) 1.1043(4) 0.0315(7) Uani d 1 . .
H H8A 0.841947 0.201779 1.136757 0.038 Uiso calc 1 . .
H H8AB 1.013321 0.034933 1.180012 0.038 Uiso calc 1 . .

loop_
_atom_site_aniso_label
_atom_site_aniso_U_11
_atom_site_aniso_U_22
_atom_site_aniso_U_33
_atom_site_aniso_U_12
_atom_site_aniso_U_13
_atom_site_aniso_U_23
I1 0.02951(11) 0.02437(10) 0.02130(10) -0.00916(8) -0.00948(8) -0.00148(8)
N1 0.0415(17) 0.0289(15) 0.0227(14) -0.0176(13) -0.0112(12) -0.0020(12)
C1 0.0253(15) 0.0261(16) 0.0199(15) -0.0109(12) -0.0078(12) -0.0028(12)
F1 0.0367(11) 0.0271(10) 0.0300(11) 0.0021(8) -0.0089(8) -0.0115(8)
I2 0.04118(13) 0.03267(12) 0.02151(11) -0.01026(9) -0.00498(9) -0.01114(9)
C2 0.0241(15) 0.0223(15) 0.0255(16) -0.0074(12) -0.0017(12) -0.0082(13)
F2 0.0380(11) 0.0267(10) 0.0211(9) -0.0063(8) -0.0141(8) -0.0016(8)
I3 0.02595(11) 0.02909(11) 0.02966(12) -0.00356(8) -0.00403(8) -0.01089(9)
C3 0.0276(15) 0.0227(15) 0.0191(15) -0.0091(12) -0.0049(12) -0.0074(12)
F3 0.0358(11) 0.0399(11) 0.0175(9) -0.0072(9) -0.0039(8) -0.0104(8)
C7 0.0280(17) 0.0381(19) 0.0249(17) -0.0119(14) -0.0076(13) -0.0036(14)
C6 0.0272(16) 0.0287(16) 0.0162(14) -0.0137(13) -0.0017(11) -0.0058(12)
C5 0.0203(14) 0.0207(14) 0.0239(15) -0.0073(11) -0.0039(11) -0.0061(12)
C4 0.0242(15) 0.0221(15) 0.0216(15) -0.0106(12) -0.0103(12) 0.0002(12)
C8 0.042(2) 0.0293(18) 0.0219(16) -0.0107(15) -0.0069(14) -0.0092(14)

loop_
_atom_type_symbol
_atom_type_description
_atom_type_scat_dispersion_real
_atom_type_scat_dispersion_imag
_atom_type_scat_source
C C 0.0033 0.0016 'International Tables Vol C Tables 4.2.6.8 and 6.1.1.4'
H H 0.0000 0.0000 'International Tables Vol C Tables 4.2.6.8 and 6.1.1.4'
N N 0.0061 0.0033 'International Tables Vol C Tables 4.2.6.8 and 6.1.1.4'
I I -0.4742 1.8119 'International Tables Vol C Tables 4.2.6.8 and 6.1.1.4'
F F 0.0171 0.0103 'International Tables Vol C Tables 4.2.6.8 and 6.1.1.4'

loop_
_geom_angle_atom_site_label_1
_geom_angle_atom_site_label_2
_geom_angle_atom_site_label_3
_geom_angle_site_symmetry_1
_geom_angle_site_symmetry_3
_geom_angle
_geom_angle_publ_flag
C8 N1 C7 . . 110.0(2) ?
C8 N1 H1 . . 108(2) ?
C7 N1 H1 . . 106(2) ?
C6 C1 C2 . . 116.5(3) ?
C6 C1 I1 . . 121.3(2) ?
C2 C1 I1 . . 122.2(2) ?
F1 C2 C3 . . 118.5(3) ?
F1 C2 C1 . . 118.4(3) ?
C3 C2 C1 . . 123.0(3) ?
C4 C3 C2 . . 117.1(3) ?
C4 C3 I2 . . 120.5(2) ?
C2 C3 I2 . . 122.4(2) ?
N1 C7 C8 . 2_757 109.0(3) ?
N1 C7 H7A . . 109.9 ?
C8 C7 H7A 2_757 . 109.9 ?
N1 C7 H7AB . . 109.9 ?
C8 C7 H7AB 2_757 . 109.9 ?
H7A C7 H7AB . . 108.3 ?
F3 C6 C1 . . 118.5(3) ?
F3 C6 C5 . . 118.1(3) ?
C1 C6 C5 . . 123.3(3) ?
C4 C5 C6 . . 116.7(3) ?
C4 C5 I3 . . 120.8(2) ?
C6 C5 I3 . . 122.5(2) ?
F2 C4 C3 . . 118.6(3) ?
F2 C4 C5 . . 118.1(3) ?
C3 C4 C5 . . 123.3(3) ?
N1 C8 C7 . 2_757 109.4(3) ?
N1 C8 H8A . . 109.8 ?
C7 C8 H8A 2_757 . 109.8 ?
N1 C8 H8AB . . 109.8 ?
C7 C8 H8AB 2_757 . 109.8 ?
H8A C8 H8AB . . 108.2 ?

loop_
_geom_bond_atom_site_label_1
_geom_bond_atom_site_label_2
_geom_bond_site_symmetry_2
_geom_bond_distance
_geom_bond_publ_flag
I1 C1 . 2.118(3) ?
N1 C8 . 1.470(4) ?
N1 C7 . 1.475(4) ?
N1 H1 . 0.864(18) ?
C1 C6 . 1.380(4) ?
C1 C2 . 1.392(4) ?
F1 C2 . 1.343(3) ?
I2 C3 . 2.089(3) ?
C2 C3 . 1.382(4) ?
F2 C4 . 1.345(3) ?
I3 C5 . 2.078(3) ?
C3 C4 . 1.379(4) ?
F3 C6 . 1.350(3) ?
C7 C8 2_757 1.513(5) ?
C7 H7A . 0.9800 ?
C7 H7AB . 0.9800 ?
C6 C5 . 1.390(4) ?
C5 C4 . 1.381(4) ?
C8 H8A . 0.9800 ?
C8 H8AB . 0.9800 ?

loop_
_geom_hbond_atom_site_label_D
_geom_hbond_atom_site_label_H
_geom_hbond_atom_site_label_A
_geom_hbond_site_symmetry_A
_geom_hbond_distance_DH
_geom_hbond_distance_HA
_geom_hbond_distance_DA
_geom_hbond_angle_DHA
_geom_hbond_publ_flag
N1 H1 I2 2_766 0.864(18) 3.115(18) 3.978(3) 177(3) yes
C7 H7A F2 1_646 0.98 2.40 3.299(4) 152.0 yes
C7 H7AB I3 1_645 0.98 3.23 3.990(3) 135.4 yes
C8 H8A I2 1_556 0.98 3.19 4.001(3) 141.3 yes
C8 H8AB I1 2_757 0.98 3.26 3.879(3) 122.5 yes

loop_
_geom_torsion_atom_site_label_1
_geom_torsion_atom_site_label_2
_geom_torsion_atom_site_label_3
_geom_torsion_atom_site_label_4
_geom_torsion_site_symmetry_1
_geom_torsion_site_symmetry_2
_geom_torsion_site_symmetry_3
_geom_torsion_site_symmetry_4
_geom_torsion
_geom_torsion_publ_flag
C6 C1 C2 F1 . . . . -177.8(3) ?
I1 C1 C2 F1 . . . . 2.8(4) ?
C6 C1 C2 C3 . . . . 2.0(5) ?
I1 C1 C2 C3 . . . . -177.5(2) ?
F1 C2 C3 C4 . . . . 179.9(3) ?
C1 C2 C3 C4 . . . . 0.1(5) ?
F1 C2 C3 I2 . . . . 2.5(4) ?
C1 C2 C3 I2 . . . . -177.3(2) ?
C8 N1 C7 C8 . . . 2_757 60.1(3) ?
C2 C1 C6 F3 . . . . 177.9(3) ?
I1 C1 C6 F3 . . . . -2.6(4) ?
C2 C1 C6 C5 . . . . -2.8(5) ?
I1 C1 C6 C5 . . . . 176.6(2) ?
F3 C6 C5 C4 . . . . -179.3(3) ?
C1 C6 C5 C4 . . . . 1.5(5) ?
F3 C6 C5 I3 . . . . -0.7(4) ?
C1 C6 C5 I3 . . . . -179.9(2) ?
C2 C3 C4 F2 . . . . 178.3(3) ?
I2 C3 C4 F2 . . . . -4.3(4) ?
C2 C3 C4 C5 . . . . -1.6(5) ?
I2 C3 C4 C5 . . . . 175.8(2) ?
C6 C5 C4 F2 . . . . -179.0(3) ?
I3 C5 C4 F2 . . . . 2.4(4) ?
C6 C5 C4 C3 . . . . 0.8(4) ?
I3 C5 C4 C3 . . . . -177.8(2) ?
C7 N1 C8 C7 . . . 2_757 -60.3(4) ?

_cod_database_fobs_code 1564915
